data_4130309
loop_
_publ_author_name
'Liu, Wen-Bo'
'Okamoto, Noriko'
'Alexy, Eric J.'
'Hong, Allen Y.'
'Tran, Kristy'
'Stoltz, Brian M.'

_publ_section_title
;
 Enantioselective \g-Alkylation of \a,\b-Unsaturated Malonates and
 Ketoesters by a Sequential Ir-Catalyzed Asymmetric Allylic
 Alkylation/Cope Rearrangement.
;
_journal_issue 16
_journal_name_full 'Journal of the American Chemical Society'
_journal_page_first 5234
_journal_page_last 5237
_journal_paper_doi 10.1021/jacs.6b02153
_journal_volume 138
_journal_year 2016
_chemical_absolute_configuration ad
_chemical_formula_moiety 'C19 H26 O2'
_chemical_formula_sum 'C19 H26 O2'
_chemical_formula_weight 286.40
_space_group_crystal_system orthorhombic
_space_group_IT_number 19
_space_group_name_Hall 'P 2ac 2ab'
_space_group_name_H-M_alt 'P 21 21 21'
_atom_sites_solution_hydrogens geom
_audit_creation_date 2016-01-04
_audit_creation_method
;
Olex2 1.2
(compiled 2015.09.30 svn.r3233 for OlexSys, GUI svn.r5103),
 SHELXL-2014,
 and manual edit
;
_cell_angle_alpha 90
_cell_angle_beta 90
_cell_angle_gamma 90
_cell_formula_units_Z 4
_cell_length_a 6.1787(8)
_cell_length_b 9.0018(11)
_cell_length_c 29.470(3)
_cell_measurement_reflns_used 9762
_cell_measurement_temperature 100
_cell_measurement_theta_max 78.56
_cell_measurement_theta_min 3.00
_cell_volume 1639.1(3)
_computing_cell_refinement 'SAINT V8.34A (Bruker-AXS, 2007)'
_computing_data_collection 'APEX2 2015.9-0 (Bruker-AXS, 2007)'
_computing_data_reduction 'SAINT V8.34A (Bruker-AXS, 2007)'
_computing_molecular_graphics 'DIAMOND 3 (Crystal Impact, 1999)'
_computing_publication_material 'Olex2 (Dolomanov et al., 2009)'
_computing_structure_refinement 'SHELXL-2014/7 (Sheldrick, 2014)'
_computing_structure_solution 'XT-2014/4 (Sheldrick, 2012)'
_diffrn_ambient_temperature 100
_diffrn_detector 'CMOS Area Detector'
_diffrn_detector_area_resol_mean 10.24
_diffrn_detector_type 'Bruker PHOTON 100 CMOS'
_diffrn_measured_fraction_theta_full 1.000
_diffrn_measured_fraction_theta_max 0.999
_diffrn_measurement_device '\k-geometry diffractometer'
_diffrn_measurement_device_type 'Bruker D8 VENTURE Kappa Duo PHOTON 100 CMOS'
_diffrn_measurement_method '\f and \w scans'
_diffrn_radiation_monochromator 'multilayer mirrors'
_diffrn_radiation_type CuK\a
_diffrn_radiation_wavelength 1.54178
_diffrn_reflns_av_R_equivalents 0.0365
_diffrn_reflns_av_unetI/netI 0.0129
_diffrn_reflns_Laue_measured_fraction_full 1.000
_diffrn_reflns_Laue_measured_fraction_max 0.999
_diffrn_reflns_limit_h_max 6
_diffrn_reflns_limit_h_min -7
_diffrn_reflns_limit_k_max 11
_diffrn_reflns_limit_k_min -11
_diffrn_reflns_limit_l_max 37
_diffrn_reflns_limit_l_min -37
_diffrn_reflns_number 42476
_diffrn_reflns_point_group_measured_fraction_full 1.000
_diffrn_reflns_point_group_measured_fraction_max 0.995
_diffrn_reflns_theta_full 67.000
_diffrn_reflns_theta_max 79.168
_diffrn_reflns_theta_min 2.999
_diffrn_source 'I\mS HB micro-focus sealed tube'
_diffrn_source_current 1
_diffrn_source_power 0.05
_diffrn_source_type 'Incoatech I\mS HB'
_diffrn_source_voltage 50
_diffrn_standards_number 0
_exptl_absorpt_coefficient_mu 0.569
_exptl_absorpt_correction_T_max 1.0000
_exptl_absorpt_correction_T_min 0.9358
_exptl_absorpt_correction_type multi-scan
_exptl_absorpt_process_details
'SADABS-2014/5 (Bruker,2014/5) was used for absorption correction. wR2(int) was 0.0766 before and 0.0522 after correction. The Ratio of minimum to maximum transmission is 0.9358. The \l/2 correction factor is Not present.'
_exptl_crystal_colour colourless
_exptl_crystal_colour_primary colourless
_exptl_crystal_density_diffrn 1.161
_exptl_crystal_description block
_exptl_crystal_F_000 624
_exptl_crystal_size_max 0.17
_exptl_crystal_size_mid 0.15
_exptl_crystal_size_min 0.10
_refine_diff_density_max 0.151
_refine_diff_density_min -0.151
_refine_diff_density_rms 0.033
_refine_ls_abs_structure_details
;
 Flack x determined using 1414 quotients [(I+)-(I-)]/[(I+)+(I-)]
 (Parsons, Flack and Wagner, Acta Cryst. B69 (2013) 249-259).
;
_refine_ls_abs_structure_Flack 0.06(3)
_refine_ls_extinction_method none
_refine_ls_goodness_of_fit_ref 1.065
_refine_ls_hydrogen_treatment constr
_refine_ls_matrix_type full
_refine_ls_number_parameters 274
_refine_ls_number_reflns 3528
_refine_ls_number_restraints 0
_refine_ls_restrained_S_all 1.065
_refine_ls_R_factor_all 0.0276
_refine_ls_R_factor_gt 0.0269
_refine_ls_shift/su_max 0.001
_refine_ls_shift/su_mean 0.000
_refine_ls_structure_factor_coef Fsqd
_refine_ls_weighting_details 'w=1/[\s^2^(Fo^2^)+(0.0349P)^2^+0.2342P] where P=(Fo^2^+2Fc^2^)/3'
_refine_ls_weighting_scheme calc
_refine_ls_wR_factor_gt 0.0674
_refine_ls_wR_factor_ref 0.0680
_reflns_Friedel_coverage 0.700
_reflns_Friedel_fraction_full 1.000
_reflns_Friedel_fraction_max 0.990
_reflns_number_gt 3460
_reflns_number_total 3528
_reflns_threshold_expression 'I > 2\s(I)'
_cod_data_source_file ja6b02153_si_004.cif
_cod_data_source_block p15573
_cod_database_code 4130309
_shelx_space_group_comment
;
The symmetry employed for this shelxl refinement is uniquely defined
by the following loop, which should always be used as a source of
symmetry information in preference to the above space-group names.
They are only intended as comments.
;
_shelx_estimated_absorpt_t_max 0.945
_shelx_estimated_absorpt_t_min 0.909
_refine_ls_abs_structure_hooft 0.06(3)
_olex2_refinement_description
;
1. Fixed Uiso
 At 1.2 times of:
  All C(H) groups, All C(H,H) groups
 At 1.5 times of:
  All O(H) groups
2. Others
 Sof(H2B)=Sof(C11A)=Sof(H11C)=Sof(H11D)=Sof(C12A)=Sof(H12A)=Sof(C13A)=
 Sof(H13A)=Sof(C14A)=Sof(C15A)=Sof(H15A)=Sof(C16A)=Sof(H16A)=Sof(C17A)=
 Sof(H17A)=Sof(C18A)=Sof(H18A)=Sof(C19A)=Sof(H19A)=1-FVAR(1)
 Sof(H2A)=Sof(C11)=Sof(H11A)=Sof(H11B)=Sof(C12)=Sof(H12)=Sof(C13)=Sof(H13)=
 Sof(C14)=Sof(C15)=Sof(H15)=Sof(C16)=Sof(H16)=Sof(C17)=Sof(H17)=Sof(C18)=
 Sof(H18)=Sof(C19)=Sof(H19)=FVAR(1)
3.a Ternary CH refined with riding coordinates:
 C2(H2A), C2(H2B)
3.b Secondary CH2 refined with riding coordinates:
 C3(H3A,H3B), C4(H4A,H4B), C5(H5A,H5B), C6(H6A,H6B), C7(H7A,H7B), C9(H9A,H9B),
 C10(H10A,H10B), C11(H11A,H11B), C11A(H11C,H11D)
3.c Aromatic/amide H refined with riding coordinates:
 C12(H12), C13(H13), C15(H15), C16(H16), C17(H17), C18(H18), C19(H19),
 C12A(H12A), C13A(H13A), C15A(H15A), C16A(H16A), C17A(H17A), C18A(H18A),
 C19A(H19A)
3.d Idealised tetrahedral OH refined as rotating group:
 O1(H1), O2(H2)
;
_shelx_shelxl_version_number 2014/7
_olex2_submission_special_instructions 'No special instructions were received'

loop_
_space_group_symop_operation_xyz
'x, y, z'
'-x+1/2, -y, z+1/2'
'-x, y+1/2, -z+1/2'
'x+1/2, -y+1/2, -z'

loop_
_atom_site_label
_atom_site_type_symbol
_atom_site_fract_x
_atom_site_fract_y
_atom_site_fract_z
_atom_site_U_iso_or_equiv
_atom_site_adp_type
_atom_site_occupancy
_atom_site_site_symmetry_order
_atom_site_calc_flag
_atom_site_refinement_flags_posn
_atom_site_refinement_flags_occupancy
_atom_site_disorder_assembly
_atom_site_disorder_group
O1 O 0.98299(14) 0.29698(10) 0.46715(3) 0.0231(2) Uani 1 1 d . . . .
H1 H 1.1102 0.3117 0.4581 0.035 Uiso 1 1 calc GR . . .
O2 O 0.39847(15) 0.37085(11) 0.45850(3) 0.0264(2) Uani 1 1 d . . . .
H2 H 0.4453 0.3262 0.4815 0.040 Uiso 1 1 calc GR . . .
C1 C 0.7735(2) 0.60425(14) 0.40871(4) 0.0185(2) Uani 1 1 d . . . .
C2 C 0.6205(2) 0.65375(14) 0.37135(4) 0.0240(3) Uani 1 1 d . . . .
H2A H 0.4760 0.6077 0.3773 0.029 Uiso 0.792(5) 1 calc R P A 1
H2B H 0.4766 0.6175 0.3822 0.029 Uiso 0.208(5) 1 calc R P A 2
C3 C 0.5895(3) 0.82309(16) 0.36918(4) 0.0332(4) Uani 1 1 d . . . .
H3A H 0.4617 0.8447 0.3500 0.040 Uiso 1 1 calc R . . .
H3B H 0.7174 0.8673 0.3541 0.040 Uiso 1 1 calc R . . .
C4 C 0.5585(2) 0.89964(16) 0.41547(5) 0.0297(3) Uani 1 1 d . . . .
H4A H 0.4637 0.9873 0.4115 0.036 Uiso 1 1 calc R . . .
H4B H 0.4844 0.8300 0.4363 0.036 Uiso 1 1 calc R . . .
C5 C 0.7713(2) 0.94951(15) 0.43706(4) 0.0263(3) Uani 1 1 d . . . .
H5A H 0.8525 1.0093 0.4146 0.032 Uiso 1 1 calc R . . .
H5B H 0.7375 1.0152 0.4631 0.032 Uiso 1 1 calc R . . .
C6 C 0.9170(2) 0.82470(15) 0.45366(5) 0.0257(3) Uani 1 1 d . . . .
H6A H 0.8476 0.7766 0.4801 0.031 Uiso 1 1 calc R . . .
H6B H 1.0556 0.8681 0.4641 0.031 Uiso 1 1 calc R . . .
C7 C 0.9657(2) 0.70494(14) 0.41772(5) 0.0241(3) Uani 1 1 d . . . .
H7A H 1.0085 0.7541 0.3890 0.029 Uiso 1 1 calc R . . .
H7B H 1.0894 0.6439 0.4281 0.029 Uiso 1 1 calc R . . .
C8 C 0.7396(2) 0.47967(13) 0.43291(4) 0.0179(2) Uani 1 1 d . . . .
C9 C 0.8755(2) 0.43732(14) 0.47335(4) 0.0211(3) Uani 1 1 d . . . .
H9A H 0.9852 0.5155 0.4787 0.025 Uiso 1 1 calc R . . .
H9B H 0.7819 0.4318 0.5006 0.025 Uiso 1 1 calc R . . .
C10 C 0.5610(2) 0.36983(14) 0.42365(4) 0.0218(3) Uani 1 1 d . . . .
H10A H 0.4927 0.3938 0.3942 0.026 Uiso 1 1 calc R . . .
H10B H 0.6237 0.2689 0.4214 0.026 Uiso 1 1 calc R . . .
C11 C 0.7039(7) 0.5948(5) 0.32407(13) 0.0248(7) Uani 0.792(5) 1 d . P A 1
H11A H 0.8452 0.6413 0.3171 0.030 Uiso 0.792(5) 1 calc R P A 1
H11B H 0.7262 0.4860 0.3260 0.030 Uiso 0.792(5) 1 calc R P A 1
C12 C 0.5490(3) 0.6278(2) 0.28662(5) 0.0255(5) Uani 0.792(5) 1 d . P A 1
H12 H 0.5630 0.7187 0.2705 0.031 Uiso 0.792(5) 1 calc R P A 1
C13 C 0.3914(4) 0.5341(2) 0.27498(8) 0.0242(5) Uani 0.792(5) 1 d . P A 1
H13 H 0.3823 0.4452 0.2923 0.029 Uiso 0.792(5) 1 calc R P A 1
C14 C 0.2307(6) 0.5512(4) 0.23888(11) 0.0233(5) Uani 0.792(5) 1 d . P A 1
C15 C 0.0598(5) 0.4532(4) 0.23756(10) 0.0316(6) Uani 0.792(5) 1 d . P A 1
H15 H 0.0522 0.3763 0.2596 0.038 Uiso 0.792(5) 1 calc R P A 1
C16 C -0.1009(7) 0.4633(5) 0.20517(16) 0.0387(9) Uani 0.792(5) 1 d . P A 1
H16 H -0.2160 0.3933 0.2055 0.046 Uiso 0.792(5) 1 calc R P A 1
C17 C -0.0983(9) 0.5733(6) 0.1722(2) 0.0343(11) Uani 0.792(5) 1 d . P A 1
H17 H -0.2106 0.5820 0.1503 0.041 Uiso 0.792(5) 1 calc R P A 1
C18 C 0.0804(10) 0.6722(6) 0.17270(13) 0.0372(9) Uani 0.792(5) 1 d . P A 1
H18 H 0.0901 0.7479 0.1503 0.045 Uiso 0.792(5) 1 calc R P A 1
C19 C 0.2425(6) 0.6601(4) 0.20567(14) 0.0323(7) Uani 0.792(5) 1 d . P A 1
H19 H 0.3615 0.7269 0.2053 0.039 Uiso 0.792(5) 1 calc R P A 1
C11A C 0.647(3) 0.579(2) 0.3294(7) 0.042(5) Uani 0.208(5) 1 d . P A 2
H11C H 0.7024 0.4783 0.3363 0.050 Uiso 0.208(5) 1 calc R P A 2
H11D H 0.7625 0.6313 0.3125 0.050 Uiso 0.208(5) 1 calc R P A 2
C12A C 0.4483(14) 0.5596(9) 0.2958(3) 0.0261(19) Uani 0.208(5) 1 d . P A 2
H12A H 0.3276 0.5059 0.3071 0.031 Uiso 0.208(5) 1 calc R P A 2
C13A C 0.4316(11) 0.6090(8) 0.2542(2) 0.024(2) Uani 0.208(5) 1 d . P A 2
H13A H 0.5551 0.6561 0.2415 0.029 Uiso 0.208(5) 1 calc R P A 2
C14A C 0.2368(16) 0.5978(13) 0.2254(4) 0.0143(19) Uani 0.208(5) 1 d . P A 2
C15A C 0.052(3) 0.5102(12) 0.2329(4) 0.034(3) Uani 0.208(5) 1 d . P A 2
H15A H 0.0465 0.4438 0.2579 0.041 Uiso 0.208(5) 1 calc R P A 2
C16A C -0.123(3) 0.5214(13) 0.2033(6) 0.029(3) Uani 0.208(5) 1 d . P A 2
H16A H -0.2533 0.4673 0.2075 0.035 Uiso 0.208(5) 1 calc R P A 2
C17A C -0.091(5) 0.616(2) 0.1680(9) 0.047(6) Uani 0.208(5) 1 d . P A 2
H17A H -0.2083 0.6235 0.1473 0.056 Uiso 0.208(5) 1 calc R P A 2
C18A C 0.066(4) 0.693(2) 0.1588(5) 0.034(4) Uani 0.208(5) 1 d . P A 2
H18A H 0.0686 0.7555 0.1327 0.041 Uiso 0.208(5) 1 calc R P A 2
C19A C 0.2308(17) 0.6861(12) 0.1868(4) 0.021(2) Uani 0.208(5) 1 d . P A 2
H19A H 0.3543 0.7451 0.1802 0.026 Uiso 0.208(5) 1 calc R P A 2

loop_
_atom_site_aniso_label
_atom_site_aniso_U_11
_atom_site_aniso_U_22
_atom_site_aniso_U_33
_atom_site_aniso_U_23
_atom_site_aniso_U_13
_atom_site_aniso_U_12
O1 0.0172(4) 0.0230(4) 0.0292(4) 0.0075(4) -0.0021(4) 0.0006(3)
O2 0.0173(4) 0.0331(5) 0.0289(5) 0.0115(4) 0.0015(4) -0.0010(4)
C1 0.0175(5) 0.0219(6) 0.0162(5) 0.0019(4) 0.0008(4) 0.0023(5)
C2 0.0308(7) 0.0249(6) 0.0164(5) 0.0009(5) -0.0043(5) 0.0076(5)
C3 0.0542(10) 0.0269(7) 0.0186(6) 0.0019(5) -0.0072(6) 0.0135(7)
C4 0.0369(8) 0.0290(7) 0.0232(6) -0.0021(5) -0.0040(6) 0.0122(6)
C5 0.0343(7) 0.0220(6) 0.0227(6) 0.0015(5) 0.0068(6) -0.0012(6)
C6 0.0238(6) 0.0254(6) 0.0279(6) 0.0015(5) -0.0009(5) -0.0067(5)
C7 0.0189(6) 0.0230(6) 0.0305(6) 0.0053(5) 0.0047(5) -0.0020(5)
C8 0.0166(6) 0.0211(6) 0.0161(5) 0.0010(4) -0.0004(5) 0.0003(5)
C9 0.0220(6) 0.0216(6) 0.0198(6) 0.0037(4) -0.0040(5) -0.0003(5)
C10 0.0190(6) 0.0225(6) 0.0238(6) 0.0003(5) -0.0007(5) -0.0027(5)
C11 0.034(2) 0.0275(11) 0.0130(13) -0.0019(10) 0.0032(13) 0.0083(12)
C12 0.0381(11) 0.0220(9) 0.0163(8) -0.0007(6) -0.0023(7) -0.0007(9)
C13 0.0335(11) 0.0196(10) 0.0196(10) -0.0024(8) 0.0023(9) 0.0016(8)
C14 0.0301(12) 0.0217(14) 0.0179(13) -0.0048(10) 0.0027(11) 0.0012(12)
C15 0.0287(11) 0.0446(19) 0.0215(11) 0.0025(13) 0.0044(8) -0.0046(15)
C16 0.0284(14) 0.059(2) 0.0284(12) 0.001(2) 0.0020(10) -0.0146(19)
C17 0.0314(15) 0.049(3) 0.0228(16) -0.0088(19) -0.0010(10) -0.0106(17)
C18 0.055(2) 0.0312(17) 0.025(2) -0.0034(15) -0.006(2) -0.0042(15)
C19 0.0457(14) 0.0261(16) 0.0252(18) -0.0039(14) -0.0111(17) -0.0076(13)
C11A 0.031(8) 0.068(9) 0.027(5) 0.024(5) 0.022(5) 0.028(6)
C12A 0.031(4) 0.021(4) 0.026(4) -0.006(3) 0.006(3) -0.007(3)
C13A 0.022(3) 0.026(4) 0.023(4) -0.006(3) 0.002(3) -0.002(3)
C14A 0.023(3) 0.011(5) 0.010(5) 0.002(3) -0.003(4) -0.005(4)
C15A 0.067(8) 0.017(5) 0.017(4) 0.007(4) 0.010(4) 0.008(5)
C16A 0.026(5) 0.032(6) 0.030(6) -0.013(6) 0.008(4) -0.011(5)
C17A 0.077(11) 0.043(11) 0.022(7) -0.020(8) 0.012(6) -0.015(8)
C18A 0.056(9) 0.026(6) 0.019(6) -0.006(5) 0.022(7) -0.001(5)
C19A 0.023(5) 0.016(4) 0.025(5) -0.011(4) 0.003(5) -0.007(3)

loop_
_atom_type_symbol
_atom_type_description
_atom_type_scat_dispersion_real
_atom_type_scat_dispersion_imag
_atom_type_scat_source
C C 0.0181 0.0091 'International Tables Vol C Tables 4.2.6.8 and 6.1.1.4'
H H 0.0000 0.0000 'International Tables Vol C Tables 4.2.6.8 and 6.1.1.4'
O O 0.0492 0.0322 'International Tables Vol C Tables 4.2.6.8 and 6.1.1.4'

loop_
_exptl_crystal_face_index_h
_exptl_crystal_face_index_k
_exptl_crystal_face_index_l
_exptl_crystal_face_perp_dist
0.00 -1.00 0.00 0.0800
0.00 1.00 0.00 0.0760
-1.00 0.00 0.00 0.0720
1.00 0.00 0.00 0.0300
0.00 0.00 1.00 0.0490
0.00 0.00 -1.00 0.0330
0.00 -1.00 5.00 0.0460
-1.00 4.00 1.00 0.0860

loop_
_geom_angle_atom_site_label_1
_geom_angle_atom_site_label_2
_geom_angle_atom_site_label_3
_geom_angle
C9 O1 H1 109.5
C10 O2 H2 109.5
C7 C1 C2 116.03(11)
C8 C1 C2 122.15(12)
C8 C1 C7 121.82(11)
C1 C2 H2A 107.9
C1 C2 H2B 103.1
C1 C2 C3 113.50(11)
C1 C2 C11 109.8(2)
C3 C2 H2A 107.9
C3 C2 H2B 103.1
C3 C2 C11 109.72(19)
C11 C2 H2A 107.9
C11A C2 C1 114.9(8)
C11A C2 H2B 103.1
C11A C2 C3 116.7(9)
C2 C3 H3A 108.5
C2 C3 H3B 108.5
C2 C3 C4 114.97(11)
H3A C3 H3B 107.5
C4 C3 H3A 108.5
C4 C3 H3B 108.5
C3 C4 H4A 108.9
C3 C4 H4B 108.9
H4A C4 H4B 107.8
C5 C4 C3 113.15(13)
C5 C4 H4A 108.9
C5 C4 H4B 108.9
C4 C5 H5A 108.5
C4 C5 H5B 108.5
H5A C5 H5B 107.5
C6 C5 C4 115.23(11)
C6 C5 H5A 108.5
C6 C5 H5B 108.5
C5 C6 H6A 108.7
C5 C6 H6B 108.7
C5 C6 C7 114.29(11)
H6A C6 H6B 107.6
C7 C6 H6A 108.7
C7 C6 H6B 108.7
C1 C7 C6 112.66(10)
C1 C7 H7A 109.1
C1 C7 H7B 109.1
C6 C7 H7A 109.1
C6 C7 H7B 109.1
H7A C7 H7B 107.8
C1 C8 C9 122.91(11)
C1 C8 C10 124.41(11)
C10 C8 C9 112.66(10)
O1 C9 C8 112.27(10)
O1 C9 H9A 109.1
O1 C9 H9B 109.1
C8 C9 H9A 109.1
C8 C9 H9B 109.1
H9A C9 H9B 107.9
O2 C10 C8 112.23(10)
O2 C10 H10A 109.2
O2 C10 H10B 109.2
C8 C10 H10A 109.2
C8 C10 H10B 109.2
H10A C10 H10B 107.9
C2 C11 H11A 109.2
C2 C11 H11B 109.2
H11A C11 H11B 107.9
C12 C11 C2 112.2(3)
C12 C11 H11A 109.2
C12 C11 H11B 109.2
C11 C12 H12 118.9
C13 C12 C11 122.2(2)
C13 C12 H12 118.9
C12 C13 H13 116.0
C12 C13 C14 128.0(2)
C14 C13 H13 116.0
C15 C14 C13 118.3(3)
C15 C14 C19 118.3(3)
C19 C14 C13 123.5(3)
C14 C15 H15 119.0
C14 C15 C16 121.9(3)
C16 C15 H15 119.0
C15 C16 H16 119.2
C15 C16 C17 121.5(4)
C17 C16 H16 119.2
C16 C17 H17 121.6
C16 C17 C18 116.7(4)
C18 C17 H17 121.6
C17 C18 H18 119.5
C19 C18 C17 121.0(4)
C19 C18 H18 119.5
C14 C19 C18 120.5(3)
C14 C19 H19 119.8
C18 C19 H19 119.8
C2 C11A H11C 107.2
C2 C11A H11D 107.2
C2 C11A C12A 120.5(11)
H11C C11A H11D 106.8
C12A C11A H11C 107.2
C12A C11A H11D 107.2
C11A C12A H12A 116.2
C13A C12A C11A 127.6(9)
C13A C12A H12A 116.2
C12A C13A H13A 117.3
C12A C13A C14A 125.5(9)
C14A C13A H13A 117.3
C15A C14A C13A 127.6(11)
C19A C14A C13A 117.0(9)
C19A C14A C15A 115.4(9)
C14A C15A H15A 120.3
C16A C15A C14A 119.4(10)
C16A C15A H15A 120.3
C15A C16A H16A 122.8
C17A C16A C15A 114.4(18)
C17A C16A H16A 122.8
C16A C17A H17A 115.1
C18A C17A C16A 130(3)
C18A C17A H17A 115.1
C17A C18A H18A 121.7
C17A C18A C19A 116.5(17)
C19A C18A H18A 121.7
C14A C19A H19A 117.8
C18A C19A C14A 124.4(11)
C18A C19A H19A 117.8

loop_
_geom_bond_atom_site_label_1
_geom_bond_atom_site_label_2
_geom_bond_distance
O1 H1 0.8400
O1 C9 1.4389(16)
O2 H2 0.8400
O2 C10 1.4365(16)
C1 C2 1.5181(17)
C1 C7 1.5171(18)
C1 C8 1.3455(17)
C2 H2A 1.0000
C2 H2B 1.0000
C2 C3 1.5376(19)
C2 C11 1.577(4)
C2 C11A 1.42(2)
C3 H3A 0.9900
C3 H3B 0.9900
C3 C4 1.5403(18)
C4 H4A 0.9900
C4 H4B 0.9900
C4 C5 1.528(2)
C5 H5A 0.9900
C5 H5B 0.9900
C5 C6 1.5205(19)
C6 H6A 0.9900
C6 H6B 0.9900
C6 C7 1.5410(19)
C7 H7A 0.9900
C7 H7B 0.9900
C8 C9 1.5067(16)
C8 C10 1.5066(17)
C9 H9A 0.9900
C9 H9B 0.9900
C10 H10A 0.9900
C10 H10B 0.9900
C11 H11A 0.9900
C11 H11B 0.9900
C11 C12 1.491(5)
C12 H12 0.9500
C12 C13 1.333(3)
C13 H13 0.9500
C13 C14 1.463(4)
C14 C15 1.376(5)
C14 C19 1.387(4)
C15 H15 0.9500
C15 C16 1.380(6)
C16 H16 0.9500
C16 C17 1.389(6)
C17 H17 0.9500
C17 C18 1.418(9)
C18 H18 0.9500
C18 C19 1.400(5)
C19 H19 0.9500
C11A H11C 0.9900
C11A H11D 0.9900
C11A C12A 1.59(2)
C12A H12A 0.9500
C12A C13A 1.307(12)
C13A H13A 0.9500
C13A C14A 1.477(12)
C14A C15A 1.405(19)
C14A C19A 1.387(13)
C15A H15A 0.9500
C15A C16A 1.39(2)
C16A H16A 0.9500
C16A C17A 1.36(3)
C17A H17A 0.9500
C17A C18A 1.22(4)
C18A H18A 0.9500
C18A C19A 1.31(2)
C19A H19A 0.9500

loop_
_geom_hbond_atom_site_label_D
_geom_hbond_atom_site_label_H
_geom_hbond_atom_site_label_A
_geom_hbond_distance_DH
_geom_hbond_distance_HA
_geom_hbond_distance_DA
_geom_hbond_angle_DHA
_geom_hbond_site_symmetry_A
O1 H1 O2 0.84 1.86 2.6640(13) 160.0 1_655
O2 H2 O1 0.84 1.89 2.7121(13) 165.9 4_456

loop_
_geom_torsion_atom_site_label_1
_geom_torsion_atom_site_label_2
_geom_torsion_atom_site_label_3
_geom_torsion_atom_site_label_4
_geom_torsion
C1 C2 C3 C4 -43.6(2)
C1 C2 C11 C12 174.6(2)
C1 C2 C11A C12A 151.8(11)
C1 C8 C9 O1 -119.85(13)
C1 C8 C10 O2 -110.60(13)
C2 C1 C7 C6 90.17(13)
C2 C1 C8 C9 -173.18(11)
C2 C1 C8 C10 5.28(19)
C2 C3 C4 C5 90.06(17)
C2 C11 C12 C13 -90.1(3)
C2 C11A C12A C13A 119.6(12)
C3 C2 C11 C12 -60.0(3)
C3 C2 C11A C12A -71.7(15)
C3 C4 C5 C6 -69.81(15)
C4 C5 C6 C7 52.74(15)
C5 C6 C7 C1 -73.65(14)
C7 C1 C2 C3 -36.48(17)
C7 C1 C2 C11 86.7(2)
C7 C1 C2 C11A 101.4(8)
C7 C1 C8 C9 5.86(18)
C7 C1 C8 C10 -175.69(11)
C8 C1 C2 C3 142.60(14)
C8 C1 C2 C11 -94.2(2)
C8 C1 C2 C11A -79.5(8)
C8 C1 C7 C6 -88.92(15)
C9 C8 C10 O2 67.99(13)
C10 C8 C9 O1 61.53(13)
C11 C2 C3 C4 -166.9(2)
C11 C12 C13 C14 -179.2(2)
C12 C13 C14 C15 -169.1(2)
C12 C13 C14 C19 11.5(4)
C13 C14 C15 C16 178.8(3)
C13 C14 C19 C18 -178.5(3)
C14 C15 C16 C17 0.0(6)
C15 C14 C19 C18 2.1(5)
C15 C16 C17 C18 1.6(7)
C16 C17 C18 C19 -1.3(8)
C17 C18 C19 C14 -0.5(7)
C19 C14 C15 C16 -1.8(5)
C11A C2 C3 C4 179.2(8)
C11A C12A C13A C14A -175.2(11)
C12A C13A C14A C15A -13.2(14)
C12A C13A C14A C19A 165.1(8)
C13A C14A C15A C16A 175.8(10)
C13A C14A C19A C18A -177.1(11)
C14A C15A C16A C17A 2.3(19)
C15A C14A C19A C18A 1.4(15)
C15A C16A C17A C18A -1(3)
C16A C17A C18A C19A 0(3)
C17A C18A C19A C14A 0(2)
C19A C14A C15A C16A -2.5(15)
